data_7042387
loop_
_publ_author_name
'\`Arias, \`Oscar'
'Brandhorst, Kai'
'Baabe, Dirk'
'Freytag, Matthias'
'Jones, Peter G.'
'Tamm, Matthias'

_publ_section_title
;
 Formation of paramagnetic metallacyclobutadienes by reaction of
 diaminoacetylenes with molybdenum alkylidyne complexes.
;
_journal_issue 14
_journal_name_full 'Dalton transactions (Cambridge, England : 2003)'
_journal_page_first 4737
_journal_page_last 4748
_journal_paper_doi 10.1039/c7dt00305f
_journal_volume 46
_journal_year 2017
_chemical_formula_sum 'C32 H40 F18 Mo N2 O3'
_chemical_formula_weight 938.60
_chemical_name_systematic
;
 ?
;
_space_group_IT_number 2
_symmetry_cell_setting triclinic
_symmetry_space_group_name_Hall '-P 1'
_symmetry_space_group_name_H-M 'P -1'
_atom_sites_solution_hydrogens geom
_atom_sites_solution_primary direct
_atom_sites_solution_secondary difmap
_audit_creation_method SHELXL-97
_audit_update_record
;
2016-08-16 deposited with the CCDC.
2017-03-08 downloaded from the CCDC.
;
_cell_angle_alpha 88.000(2)
_cell_angle_beta 73.097(3)
_cell_angle_gamma 82.987(3)
_cell_formula_units_Z 2
_cell_length_a 12.5635(5)
_cell_length_b 12.6072(4)
_cell_length_c 12.7731(4)
_cell_measurement_reflns_used 54017
_cell_measurement_temperature 100(2)
_cell_measurement_theta_max 76.1850
_cell_measurement_theta_min 3.5060
_cell_volume 1921.25(12)
_computing_cell_refinement
;
CrysAlisPro, Agilent Technologies,
Version 1.171.37.35 (release 13-08-2014 CrysAlis171 .NET)
(compiled Aug 13 2014,18:06:01)
;
_computing_data_collection
;
CrysAlisPro, Agilent Technologies,
Version 1.171.37.35 (release 13-08-2014 CrysAlis171 .NET)
(compiled Aug 13 2014,18:06:01)
;
_computing_data_reduction
;
CrysAlisPro, Agilent Technologies,
Version 1.171.37.35 (release 13-08-2014 CrysAlis171 .NET)
(compiled Aug 13 2014,18:06:01)
;
_computing_molecular_graphics 'Bruker XP'
_computing_publication_material SHELXL-97
_computing_structure_refinement 'SHELXL-97 (Sheldrick, 1997)'
_computing_structure_solution 'SHELXS-97 (Sheldrick, 1990)'
_diffrn_ambient_temperature 100(2)
_diffrn_detector_area_resol_mean 10.3543
_diffrn_measured_fraction_theta_full 1.000
_diffrn_measured_fraction_theta_max 0.997
_diffrn_measurement_device_type 'Oxford Diffraction Xcalibur, Atlas, Nova'
_diffrn_measurement_method '\w scans'
_diffrn_radiation_monochromator mirror
_diffrn_radiation_type 'Cu K\a'
_diffrn_radiation_wavelength 1.54184
_diffrn_reflns_av_R_equivalents 0.0556
_diffrn_reflns_av_sigmaI/netI 0.0192
_diffrn_reflns_limit_h_max 15
_diffrn_reflns_limit_h_min -13
_diffrn_reflns_limit_k_max 15
_diffrn_reflns_limit_k_min -15
_diffrn_reflns_limit_l_max 16
_diffrn_reflns_limit_l_min -16
_diffrn_reflns_number 119615
_diffrn_reflns_theta_full 75.00
_diffrn_reflns_theta_max 76.32
_diffrn_reflns_theta_min 3.53
_diffrn_source 'sealed X-ray tube'
_exptl_absorpt_coefficient_mu 3.927
_exptl_absorpt_correction_T_max 1.00000
_exptl_absorpt_correction_T_min 0.14737
_exptl_absorpt_correction_type multi-scan
_exptl_absorpt_process_details
;
CrysAlisPro, Agilent Technologies,
Version 1.171.37.35 (release 13-08-2014 CrysAlis171 .NET)
(compiled Aug 13 2014,18:06:01)
;
_exptl_crystal_colour 'brown-orange dichroic'
_exptl_crystal_density_diffrn 1.622
_exptl_crystal_density_method 'not measured'
_exptl_crystal_description irregular
_exptl_crystal_F_000 948
_exptl_crystal_size_max 0.18
_exptl_crystal_size_mid 0.15
_exptl_crystal_size_min 0.04
_refine_diff_density_max 0.793
_refine_diff_density_min -0.876
_refine_diff_density_rms 0.066
_refine_ls_extinction_method none
_refine_ls_goodness_of_fit_ref 1.040
_refine_ls_hydrogen_treatment constr
_refine_ls_matrix_type full
_refine_ls_number_parameters 555
_refine_ls_number_reflns 8009
_refine_ls_number_restraints 98
_refine_ls_restrained_S_all 1.043
_refine_ls_R_factor_all 0.0337
_refine_ls_R_factor_gt 0.0318
_refine_ls_shift/su_max 0.002
_refine_ls_shift/su_mean 0.000
_refine_ls_structure_factor_coef Fsqd
_refine_ls_weighting_details 'calc w=1/[\s^2^(Fo^2^)+(0.0485P)^2^+1.5345P] where P=(Fo^2^+2Fc^2^)/3'
_refine_ls_weighting_scheme calc
_refine_ls_wR_factor_gt 0.0818
_refine_ls_wR_factor_ref 0.0833
_reflns_number_gt 7588
_reflns_number_total 8009
_reflns_threshold_expression >2sigma(I)
_cod_data_source_file c7dt00305f3.cif
_cod_data_source_block oscar31
_cod_depositor_comments 'Adding full bibliography for 7042387--7042388.cif.'
_cod_original_cell_volume 1921.25(11)
_cod_database_code 7042387

loop_
_symmetry_equiv_pos_as_xyz
'x, y, z'
'-x, -y, -z'

loop_
_atom_site_label
_atom_site_type_symbol
_atom_site_fract_x
_atom_site_fract_y
_atom_site_fract_z
_atom_site_U_iso_or_equiv
_atom_site_adp_type
_atom_site_occupancy
_atom_site_symmetry_multiplicity
_atom_site_calc_flag
_atom_site_refinement_flags
_atom_site_disorder_assembly
_atom_site_disorder_group
Mo Mo 0.703025(12) 0.772253(11) 0.685873(12) 0.01998(6) Uani 1 1 d . A .
N1 N 0.96295(15) 0.80788(14) 0.65125(14) 0.0264(4) Uani 1 1 d . . .
N2 N 0.69877(16) 0.60009(14) 0.87464(16) 0.0286(4) Uani 1 1 d . . .
O1 O 0.64526(12) 0.92189(11) 0.71255(12) 0.0249(3) Uani 1 1 d . . .
O3 O 0.53971(12) 0.73631(12) 0.71565(12) 0.0268(3) Uani 1 1 d . . .
F1 F 0.61426(16) 1.19777(12) 0.77134(19) 0.0652(6) Uani 1 1 d . . .
F2 F 0.57799(16) 1.06204(14) 0.87620(13) 0.0545(4) Uani 1 1 d . . .
F3 F 0.48555(13) 1.10553(12) 0.76188(14) 0.0450(4) Uani 1 1 d . . .
F4 F 0.57716(13) 1.03762(13) 0.55601(12) 0.0422(3) Uani 1 1 d . . .
F5 F 0.75463(15) 0.99459(16) 0.50197(12) 0.0565(5) Uani 1 1 d . . .
F6 F 0.68745(16) 1.15600(14) 0.55039(16) 0.0577(5) Uani 1 1 d . . .
F13 F 0.49717(14) 0.83110(14) 0.91301(12) 0.0485(4) Uani 1 1 d . . .
F14 F 0.42400(14) 0.68376(13) 0.94288(12) 0.0444(3) Uani 1 1 d . . .
F15 F 0.31866(14) 0.83165(14) 0.95165(14) 0.0540(4) Uani 1 1 d . . .
F16 F 0.39229(13) 0.59119(12) 0.77098(14) 0.0439(3) Uani 1 1 d . . .
F17 F 0.24982(13) 0.71195(15) 0.81489(15) 0.0537(4) Uani 1 1 d . . .
F18 F 0.35228(14) 0.69703(15) 0.64815(14) 0.0509(4) Uani 1 1 d . . .
C1 C 0.83110(17) 0.73825(16) 0.81720(17) 0.0239(4) Uani 1 1 d . . .
C2 C 0.86541(17) 0.77678(15) 0.70700(17) 0.0236(4) Uani 1 1 d . . .
C3 C 0.74454(17) 0.67839(16) 0.81253(16) 0.0237(4) Uani 1 1 d . . .
C4 C 0.88572(17) 0.74295(16) 0.90657(17) 0.0251(4) Uani 1 1 d . . .
C5 C 0.97457(18) 0.66365(17) 0.90996(17) 0.0280(4) Uani 1 1 d . . .
C6 C 1.03037(19) 0.6717(2) 0.98833(19) 0.0333(5) Uani 1 1 d . . .
H6 H 1.0898 0.6183 0.9909 0.040 Uiso 1 1 calc R . .
C7 C 1.0019(2) 0.7554(2) 1.06289(19) 0.0367(5) Uani 1 1 d . . .
C8 C 0.9120(2) 0.8307(2) 1.06036(19) 0.0351(5) Uani 1 1 d . . .
H8 H 0.8900 0.8872 1.1123 0.042 Uiso 1 1 calc R . .
C9 C 0.85321(19) 0.82549(17) 0.98363(17) 0.0284(4) Uani 1 1 d . . .
C10 C 1.0106(2) 0.57203(18) 0.8294(2) 0.0357(5) Uani 1 1 d . . .
H10A H 1.0467 0.5990 0.7564 0.053 Uiso 1 1 calc R . .
H10B H 0.9448 0.5385 0.8275 0.053 Uiso 1 1 calc R . .
H10C H 1.0636 0.5192 0.8520 0.053 Uiso 1 1 calc R . .
C11 C 1.0674(3) 0.7639(3) 1.1437(2) 0.0516(7) Uani 1 1 d . . .
H11A H 1.0649 0.6990 1.1885 0.077 Uiso 1 1 calc R . .
H11B H 1.0345 0.8261 1.1911 0.077 Uiso 1 1 calc R . .
H11C H 1.1454 0.7722 1.1040 0.077 Uiso 1 1 calc R . .
C12 C 0.7559(2) 0.90988(19) 0.9873(2) 0.0357(5) Uani 1 1 d . . .
H12A H 0.7160 0.8906 0.9366 0.054 Uiso 1 1 calc R . .
H12B H 0.7838 0.9791 0.9661 0.054 Uiso 1 1 calc R . .
H12C H 0.7046 0.9148 1.0618 0.054 Uiso 1 1 calc R . .
C13 C 1.05845(18) 0.82118(18) 0.69379(18) 0.0301(5) Uani 1 1 d . . .
H13A H 1.1294 0.8045 0.6349 0.036 Uiso 1 1 calc R . .
H13B H 1.0588 0.7698 0.7542 0.036 Uiso 1 1 calc R . .
C14 C 1.0527(2) 0.9338(2) 0.7353(2) 0.0389(5) Uani 1 1 d . . .
H14A H 1.0509 0.9850 0.6762 0.058 Uiso 1 1 calc R . .
H14B H 1.1187 0.9399 0.7598 0.058 Uiso 1 1 calc R . .
H14C H 0.9848 0.9491 0.7966 0.058 Uiso 1 1 calc R . .
C15 C 0.98535(19) 0.82655(18) 0.53231(18) 0.0302(4) Uani 1 1 d . . .
H15A H 1.0262 0.8900 0.5115 0.036 Uiso 1 1 calc R . .
H15B H 0.9134 0.8414 0.5145 0.036 Uiso 1 1 calc R . .
C16 C 1.0543(2) 0.7303(2) 0.4669(2) 0.0370(5) Uani 1 1 d . . .
H16A H 1.1272 0.7179 0.4814 0.056 Uiso 1 1 calc R . .
H16B H 1.0653 0.7439 0.3886 0.056 Uiso 1 1 calc R . .
H16C H 1.0146 0.6671 0.4884 0.056 Uiso 1 1 calc R . .
C17 C 0.7176(2) 0.56900(19) 0.9816(2) 0.0364(5) Uani 1 1 d . . .
H17A H 0.7953 0.5788 0.9790 0.044 Uiso 1 1 calc R . .
H17B H 0.7084 0.4924 0.9953 0.044 Uiso 1 1 calc R . .
C18 C 0.6367(2) 0.6350(2) 1.0741(2) 0.0432(6) Uani 1 1 d . . .
H18A H 0.6499 0.7102 1.0638 0.065 Uiso 1 1 calc R . .
H18B H 0.6480 0.6095 1.1439 0.065 Uiso 1 1 calc R . .
H18C H 0.5597 0.6280 1.0747 0.065 Uiso 1 1 calc R . .
C19 C 0.6294(2) 0.53346(17) 0.8364(2) 0.0334(5) Uani 1 1 d . . .
H19A H 0.5943 0.5755 0.7856 0.040 Uiso 1 1 calc R . .
H19B H 0.5687 0.5125 0.8996 0.040 Uiso 1 1 calc R . .
C20 C 0.6981(3) 0.4337(2) 0.7784(3) 0.0485(7) Uani 1 1 d . . .
H20A H 0.7594 0.4541 0.7168 0.073 Uiso 1 1 calc R . .
H20B H 0.6501 0.3927 0.7512 0.073 Uiso 1 1 calc R . .
H20C H 0.7291 0.3897 0.8298 0.073 Uiso 1 1 calc R . .
C21 C 0.67604(18) 1.02415(16) 0.69160(17) 0.0257(4) Uani 1 1 d . . .
C22 C 0.5871(2) 1.09843(18) 0.7755(2) 0.0353(5) Uani 1 1 d . . .
C23 C 0.6721(2) 1.05407(19) 0.5746(2) 0.0343(5) Uani 1 1 d . . .
C24 C 0.7911(2) 1.03817(18) 0.7027(2) 0.0329(5) Uani 1 1 d . . .
H24A H 0.7934 1.0193 0.7772 0.049 Uiso 1 1 calc R . .
H24B H 0.8053 1.1127 0.6879 0.049 Uiso 1 1 calc R . .
H24C H 0.8487 0.9915 0.6502 0.049 Uiso 1 1 calc R . .
O2 O 0.74942(13) 0.70632(13) 0.54506(12) 0.0303(3) Uani 1 1 d D . .
C25 C 0.7084(3) 0.6799(3) 0.4594(3) 0.0283(7) Uani 0.766(3) 1 d PDU A 1
C26 C 0.6921(3) 0.5599(3) 0.4743(3) 0.0448(8) Uani 0.766(3) 1 d PD A 1
F7 F 0.7807(3) 0.49790(18) 0.4836(3) 0.0622(7) Uani 0.766(3) 1 d PDU A 1
F8 F 0.6099(2) 0.54502(18) 0.5637(2) 0.0520(6) Uani 0.766(3) 1 d PDU A 1
F9 F 0.6650(3) 0.5232(2) 0.3900(2) 0.0779(9) Uani 0.766(3) 1 d PD A 1
C27 C 0.8009(3) 0.6959(3) 0.3525(3) 0.0420(8) Uani 0.766(3) 1 d PD A 1
F10 F 0.8950(2) 0.6344(3) 0.3467(2) 0.0460(7) Uani 0.766(3) 1 d PDU A 1
F11 F 0.82279(19) 0.79713(17) 0.34605(15) 0.0467(5) Uani 0.766(3) 1 d PD A 1
F12 F 0.7706(2) 0.6754(2) 0.26386(16) 0.0597(7) Uani 0.766(3) 1 d PD A 1
C28 C 0.6008(3) 0.7440(3) 0.4542(3) 0.0429(8) Uani 0.766(3) 1 d PDU A 1
H28A H 0.6113 0.8199 0.4458 0.064 Uiso 0.766(3) 1 calc PR A 1
H28B H 0.5415 0.7336 0.5219 0.064 Uiso 0.766(3) 1 calc PR A 1
H28C H 0.5796 0.7202 0.3916 0.064 Uiso 0.766(3) 1 calc PR A 1
C25' C 0.6999(9) 0.6496(9) 0.4767(9) 0.031(4) Uiso 0.234(3) 1 d PDU A 2
C26' C 0.7944(8) 0.5813(8) 0.3983(8) 0.038(2) Uiso 0.234(3) 1 d PD A 2
F8' F 0.7634(6) 0.5380(6) 0.3203(6) 0.0490(17) Uiso 0.234(3) 1 d PD A 2
F7' F 0.8350(10) 0.5065(8) 0.4537(9) 0.068(3) Uiso 0.234(3) 1 d PDU A 2
F9' F 0.8903(16) 0.623(2) 0.351(2) 0.137(9) Uiso 0.234(3) 1 d PDU A 2
C27' C 0.6510(12) 0.7395(12) 0.4130(12) 0.088(7) Uiso 0.234(3) 1 d PDU A 2
F10' F 0.6034(12) 0.7005(11) 0.3431(11) 0.111(4) Uiso 0.234(3) 1 d PD A 2
F11' F 0.7245(9) 0.7998(8) 0.3584(9) 0.083(3) Uiso 0.234(3) 1 d PD A 2
F12' F 0.5731(10) 0.8041(10) 0.4843(10) 0.094(4) Uiso 0.234(3) 1 d PDU A 2
C28' C 0.6009(17) 0.5887(19) 0.525(2) 0.099(7) Uiso 0.234(3) 1 d PDU A 2
H28D H 0.6215 0.5308 0.5711 0.149 Uiso 0.234(3) 1 calc PR A 2
H28E H 0.5786 0.5587 0.4659 0.149 Uiso 0.234(3) 1 calc PR A 2
H28F H 0.5383 0.6371 0.5694 0.149 Uiso 0.234(3) 1 calc PR A 2
C29 C 0.43161(18) 0.77311(17) 0.77084(18) 0.0288(4) Uani 1 1 d . . .
C30 C 0.4172(2) 0.7799(2) 0.8951(2) 0.0370(5) Uani 1 1 d . . .
C31 C 0.3569(2) 0.6920(2) 0.7514(2) 0.0375(5) Uani 1 1 d . . .
C32 C 0.3920(2) 0.8835(2) 0.7317(2) 0.0419(6) Uani 1 1 d . . .
H32A H 0.4306 0.9378 0.7540 0.063 Uiso 1 1 calc R . .
H32B H 0.3110 0.8997 0.7645 0.063 Uiso 1 1 calc R . .
H32C H 0.4092 0.8832 0.6518 0.063 Uiso 1 1 calc R . .

loop_
_atom_site_aniso_label
_atom_site_aniso_U_11
_atom_site_aniso_U_22
_atom_site_aniso_U_33
_atom_site_aniso_U_23
_atom_site_aniso_U_13
_atom_site_aniso_U_12
Mo 0.01992(9) 0.01837(8) 0.02010(9) 0.00254(5) -0.00380(6) -0.00185(6)
N1 0.0227(9) 0.0299(9) 0.0262(8) 0.0098(7) -0.0069(7) -0.0053(7)
N2 0.0281(9) 0.0240(8) 0.0335(9) 0.0110(7) -0.0085(8) -0.0063(7)
O1 0.0252(7) 0.0200(6) 0.0272(7) 0.0025(5) -0.0044(6) -0.0026(5)
O3 0.0200(7) 0.0267(7) 0.0318(7) 0.0019(6) -0.0046(6) -0.0032(6)
F1 0.0576(11) 0.0210(7) 0.1057(16) -0.0131(8) -0.0045(10) -0.0044(7)
F2 0.0713(12) 0.0519(9) 0.0316(7) -0.0106(7) -0.0079(7) 0.0121(8)
F3 0.0323(8) 0.0388(8) 0.0555(9) -0.0038(7) -0.0032(7) 0.0061(6)
F4 0.0385(8) 0.0529(9) 0.0390(7) 0.0138(6) -0.0177(6) -0.0076(7)
F5 0.0455(9) 0.0857(13) 0.0266(7) 0.0094(7) -0.0015(6) 0.0132(9)
F6 0.0621(11) 0.0501(9) 0.0692(11) 0.0406(8) -0.0298(9) -0.0228(8)
F13 0.0491(9) 0.0601(10) 0.0336(7) -0.0088(7) -0.0005(7) -0.0215(8)
F14 0.0498(9) 0.0458(8) 0.0333(7) 0.0085(6) -0.0058(6) -0.0069(7)
F15 0.0409(9) 0.0511(9) 0.0513(9) -0.0038(7) 0.0127(7) 0.0032(7)
F16 0.0429(8) 0.0340(7) 0.0610(10) 0.0099(6) -0.0207(7) -0.0163(6)
F17 0.0253(7) 0.0666(11) 0.0667(11) 0.0143(9) -0.0073(7) -0.0142(7)
F18 0.0469(9) 0.0661(10) 0.0507(9) 0.0159(8) -0.0260(8) -0.0238(8)
C1 0.0220(9) 0.0212(9) 0.0263(10) 0.0061(7) -0.0047(8) -0.0017(7)
C2 0.0225(10) 0.0204(9) 0.0266(10) 0.0051(7) -0.0061(8) -0.0016(7)
C3 0.0233(10) 0.0217(9) 0.0241(9) 0.0058(7) -0.0054(8) -0.0003(7)
C4 0.0237(10) 0.0265(10) 0.0245(9) 0.0094(7) -0.0059(8) -0.0060(8)
C5 0.0260(10) 0.0285(10) 0.0269(10) 0.0098(8) -0.0050(8) -0.0027(8)
C6 0.0254(11) 0.0406(12) 0.0326(11) 0.0156(9) -0.0086(9) -0.0031(9)
C7 0.0336(12) 0.0502(14) 0.0285(11) 0.0130(10) -0.0115(9) -0.0109(10)
C8 0.0389(13) 0.0386(12) 0.0264(10) 0.0033(9) -0.0068(9) -0.0074(10)
C9 0.0288(11) 0.0291(10) 0.0251(10) 0.0070(8) -0.0048(8) -0.0046(8)
C10 0.0355(12) 0.0284(11) 0.0386(12) 0.0069(9) -0.0068(10) 0.0019(9)
C11 0.0461(16) 0.077(2) 0.0376(13) 0.0085(13) -0.0208(12) -0.0121(15)
C12 0.0370(13) 0.0330(11) 0.0316(11) 0.0006(9) -0.0048(10) 0.0040(10)
C13 0.0210(10) 0.0375(11) 0.0320(11) 0.0123(9) -0.0075(8) -0.0079(9)
C14 0.0301(12) 0.0441(13) 0.0456(13) 0.0035(11) -0.0138(10) -0.0097(10)
C15 0.0258(11) 0.0358(11) 0.0267(10) 0.0111(8) -0.0046(8) -0.0054(9)
C16 0.0354(13) 0.0415(13) 0.0327(11) 0.0037(10) -0.0066(10) -0.0078(10)
C17 0.0372(13) 0.0358(12) 0.0399(12) 0.0222(10) -0.0156(10) -0.0131(10)
C18 0.0481(15) 0.0518(15) 0.0331(12) 0.0144(11) -0.0128(11) -0.0205(12)
C19 0.0308(11) 0.0237(10) 0.0459(13) 0.0089(9) -0.0104(10) -0.0077(9)
C20 0.0512(16) 0.0265(12) 0.0689(19) 0.0004(12) -0.0196(14) -0.0038(11)
C21 0.0279(10) 0.0196(9) 0.0280(10) 0.0061(7) -0.0063(8) -0.0026(8)
C22 0.0389(13) 0.0223(10) 0.0417(12) -0.0002(9) -0.0078(10) -0.0021(9)
C23 0.0315(12) 0.0357(12) 0.0339(11) 0.0137(9) -0.0085(9) -0.0030(9)
C24 0.0332(12) 0.0263(10) 0.0413(12) 0.0082(9) -0.0129(10) -0.0088(9)
O2 0.0293(8) 0.0324(8) 0.0278(7) -0.0041(6) -0.0070(6) 0.0000(6)
C25 0.0347(18) 0.0281(17) 0.0222(14) -0.0003(13) -0.0076(12) -0.0055(14)
C26 0.052(2) 0.0394(18) 0.0424(18) -0.0091(14) -0.0101(16) -0.0084(15)
F7 0.0649(18) 0.0312(11) 0.0814(18) 0.0031(11) -0.0113(15) 0.0043(11)
F8 0.0577(14) 0.0422(12) 0.0549(13) -0.0036(10) -0.0082(11) -0.0202(10)
F9 0.127(3) 0.0606(15) 0.0586(15) -0.0139(12) -0.0335(17) -0.0385(16)
C27 0.0447(19) 0.0496(19) 0.0306(15) -0.0060(14) -0.0071(14) -0.0095(15)
F10 0.0335(11) 0.0617(15) 0.0355(11) -0.0222(10) 0.0036(8) -0.0043(9)
F11 0.0578(14) 0.0502(12) 0.0293(9) 0.0049(8) -0.0029(9) -0.0201(10)
F12 0.0628(15) 0.0931(19) 0.0261(10) -0.0081(10) -0.0105(9) -0.0234(13)
C28 0.044(2) 0.048(2) 0.0415(19) 0.0029(15) -0.0214(18) -0.0024(16)
C29 0.0220(10) 0.0277(10) 0.0342(11) 0.0059(8) -0.0047(8) -0.0031(8)
C30 0.0311(12) 0.0359(12) 0.0367(12) -0.0003(9) 0.0022(10) -0.0048(9)
C31 0.0306(12) 0.0418(13) 0.0426(13) 0.0128(10) -0.0128(10) -0.0113(10)
C32 0.0269(12) 0.0349(12) 0.0588(16) 0.0144(11) -0.0075(11) 0.0001(10)

loop_
_atom_type_symbol
_atom_type_description
_atom_type_scat_dispersion_real
_atom_type_scat_dispersion_imag
_atom_type_scat_source
C C 0.0181 0.0091 'International Tables Vol C Tables 4.2.6.8 and 6.1.1.4'
H H 0.0000 0.0000 'International Tables Vol C Tables 4.2.6.8 and 6.1.1.4'
N N 0.0311 0.0180 'International Tables Vol C Tables 4.2.6.8 and 6.1.1.4'
O O 0.0492 0.0322 'International Tables Vol C Tables 4.2.6.8 and 6.1.1.4'
F F 0.0727 0.0534 'International Tables Vol C Tables 4.2.6.8 and 6.1.1.4'
Mo Mo -0.0483 2.7339 'International Tables Vol C Tables 4.2.6.8 and 6.1.1.4'

loop_
_geom_angle_atom_site_label_1
_geom_angle_atom_site_label_2
_geom_angle_atom_site_label_3
_geom_angle
O2 Mo O1 124.29(6)
O2 Mo O3 92.49(6)
O1 Mo O3 89.04(6)
O2 Mo C3 115.32(7)
O1 Mo C3 119.58(7)
O3 Mo C3 97.82(7)
O2 Mo C2 98.15(7)
O1 Mo C2 99.03(7)
O3 Mo C2 159.67(7)
C3 Mo C2 61.96(8)
C2 N1 C15 118.75(18)
C2 N1 C13 126.96(18)
C15 N1 C13 114.20(17)
C3 N2 C19 120.26(19)
C3 N2 C17 124.10(19)
C19 N2 C17 115.55(17)
C21 O1 Mo 142.26(13)
C29 O3 Mo 141.62(14)
C3 C1 C2 100.87(18)
C3 C1 C4 128.99(18)
C2 C1 C4 129.27(19)
N1 C2 C1 128.9(2)
N1 C2 Mo 138.15(15)
C1 C2 Mo 92.76(13)
N2 C3 C1 131.8(2)
N2 C3 Mo 133.52(16)
C1 C3 Mo 94.25(13)
C9 C4 C5 119.7(2)
C9 C4 C1 121.47(19)
C5 C4 C1 118.76(19)
C6 C5 C4 118.9(2)
C6 C5 C10 119.8(2)
C4 C5 C10 121.2(2)
C7 C6 C5 122.1(2)
C6 C7 C8 118.1(2)
C6 C7 C11 120.6(2)
C8 C7 C11 121.4(3)
C7 C8 C9 121.8(2)
C8 C9 C4 119.3(2)
C8 C9 C12 118.4(2)
C4 C9 C12 122.3(2)
N1 C13 C14 112.16(19)
N1 C15 C16 111.33(18)
N2 C17 C18 111.5(2)
N2 C19 C20 111.6(2)
O1 C21 C24 115.00(17)
O1 C21 C23 107.49(18)
C24 C21 C23 109.58(18)
O1 C21 C22 106.37(17)
C24 C21 C22 108.31(19)
C23 C21 C22 109.99(18)
F2 C22 F3 106.9(2)
F2 C22 F1 107.5(2)
F3 C22 F1 106.7(2)
F2 C22 C21 109.86(19)
F3 C22 C21 113.6(2)
F1 C22 C21 112.0(2)
F4 C23 F6 107.43(19)
F4 C23 F5 106.9(2)
F6 C23 F5 106.6(2)
F4 C23 C21 113.41(19)
F6 C23 C21 112.5(2)
F5 C23 C21 109.64(18)
C25 O2 C25' 17.7(4)
C25 O2 Mo 142.00(17)
C25' O2 Mo 137.8(5)
O2 C25 C28 115.6(3)
O2 C25 C27 106.5(3)
C28 C25 C27 109.2(3)
O2 C25 C26 105.9(3)
C28 C25 C26 109.8(3)
C27 C25 C26 109.7(3)
F7 C26 F8 106.4(3)
F7 C26 F9 106.9(3)
F8 C26 F9 107.4(3)
F7 C26 C25 114.2(3)
F8 C26 C25 110.6(3)
F9 C26 C25 111.0(3)
F10 C27 F11 107.7(3)
F10 C27 F12 107.1(3)
F11 C27 F12 107.6(3)
F10 C27 C25 112.7(3)
F11 C27 C25 109.3(3)
F12 C27 C25 112.2(3)
O2 C25' C28' 121.9(12)
O2 C25' C26' 107.0(8)
C28' C25' C26' 111.4(12)
O2 C25' C27' 103.8(9)
C28' C25' C27' 102.3(12)
C26' C25' C27' 109.5(10)
F7' C26' F8' 109.9(9)
F7' C26' F9' 97.2(14)
F8' C26' F9' 108.2(13)
F7' C26' C25' 108.6(9)
F8' C26' C25' 113.1(8)
F9' C26' C25' 118.7(13)
F11' C27' F12' 105.8(12)
F11' C27' F10' 108.2(13)
F12' C27' F10' 108.6(13)
F11' C27' C25' 113.3(12)
F12' C27' C25' 108.9(12)
F10' C27' C25' 111.8(12)
O3 C29 C32 113.32(18)
O3 C29 C31 107.06(19)
C32 C29 C31 108.5(2)
O3 C29 C30 110.58(19)
C32 C29 C30 108.3(2)
C31 C29 C30 108.99(19)
F13 C30 F15 107.1(2)
F13 C30 F14 106.6(2)
F15 C30 F14 105.64(19)
F13 C30 C29 110.39(19)
F15 C30 C29 113.5(2)
F14 C30 C29 113.2(2)
F16 C31 F18 107.6(2)
F16 C31 F17 106.75(19)
F18 C31 F17 105.9(2)
F16 C31 C29 113.2(2)
F18 C31 C29 110.68(19)
F17 C31 C29 112.2(2)

loop_
_geom_bond_atom_site_label_1
_geom_bond_atom_site_label_2
_geom_bond_distance
Mo O2 1.9084(15)
Mo O1 1.9413(14)
Mo O3 2.0787(15)
Mo C3 2.1203(19)
Mo C2 2.142(2)
N1 C2 1.324(3)
N1 C15 1.478(3)
N1 C13 1.482(3)
N2 C3 1.324(3)
N2 C19 1.470(3)
N2 C17 1.484(3)
O1 C21 1.386(2)
O3 C29 1.367(3)
F1 C22 1.333(3)
F2 C22 1.328(3)
F3 C22 1.329(3)
F4 C23 1.324(3)
F5 C23 1.340(3)
F6 C23 1.335(3)
F13 C30 1.334(3)
F14 C30 1.342(3)
F15 C30 1.340(3)
F16 C31 1.334(3)
F17 C31 1.352(3)
F18 C31 1.335(3)
C1 C3 1.413(3)
C1 C2 1.433(3)
C1 C4 1.499(3)
C4 C9 1.397(3)
C4 C5 1.414(3)
C5 C6 1.392(3)
C5 C10 1.511(3)
C6 C7 1.388(4)
C7 C8 1.392(4)
C7 C11 1.509(3)
C8 C9 1.395(3)
C9 C12 1.511(3)
C13 C14 1.519(3)
C15 C16 1.521(3)
C17 C18 1.512(4)
C19 C20 1.518(3)
C21 C24 1.525(3)
C21 C23 1.542(3)
C21 C22 1.546(3)
O2 C25 1.403(3)
O2 C25' 1.459(11)
C25 C28 1.506(5)
C25 C27 1.538(5)
C25 C26 1.550(5)
C26 F7 1.312(5)
C26 F8 1.324(4)
C26 F9 1.333(4)
C27 F10 1.317(5)
C27 F11 1.333(4)
C27 F12 1.337(4)
C25' C28' 1.506(16)
C25' C26' 1.509(11)
C25' C27' 1.543(13)
C26' F7' 1.303(11)
C26' F8' 1.325(10)
C26' F9' 1.340(13)
C27' F11' 1.295(13)
C27' F12' 1.338(13)
C27' F10' 1.346(13)
C29 C32 1.536(3)
C29 C31 1.542(3)
C29 C30 1.549(3)

loop_
_geom_torsion_atom_site_label_1
_geom_torsion_atom_site_label_2
_geom_torsion_atom_site_label_3
_geom_torsion_atom_site_label_4
_geom_torsion
O2 Mo O1 C21 -65.9(2)
O3 Mo O1 C21 -158.3(2)
C3 Mo O1 C21 103.2(2)
C2 Mo O1 C21 40.4(2)
O2 Mo O3 C29 -150.3(2)
O1 Mo O3 C29 -26.0(2)
C3 Mo O3 C29 93.7(2)
C2 Mo O3 C29 88.0(3)
C15 N1 C2 C1 169.4(2)
C13 N1 C2 C1 -6.9(4)
C15 N1 C2 Mo -16.4(3)
C13 N1 C2 Mo 167.27(17)
C3 C1 C2 N1 -156.2(2)
C4 C1 C2 N1 13.8(4)
C3 C1 C2 Mo 27.70(15)
C4 C1 C2 Mo -162.37(19)
O2 Mo C2 N1 49.9(2)
O1 Mo C2 N1 -76.9(2)
O3 Mo C2 N1 170.80(18)
C3 Mo C2 N1 164.4(3)
O2 Mo C2 C1 -134.57(12)
O1 Mo C2 C1 98.63(12)
O3 Mo C2 C1 -13.7(3)
C3 Mo C2 C1 -20.17(12)
C19 N2 C3 C1 -164.7(2)
C17 N2 C3 C1 11.7(4)
C19 N2 C3 Mo 24.8(3)
C17 N2 C3 Mo -158.87(18)
C2 C1 C3 N2 158.8(2)
C4 C1 C3 N2 -11.2(4)
C2 C1 C3 Mo -28.06(15)
C4 C1 C3 Mo 161.98(19)
O2 Mo C3 N2 -80.8(2)
O1 Mo C3 N2 109.1(2)
O3 Mo C3 N2 15.7(2)
C2 Mo C3 N2 -166.5(2)
O2 Mo C3 C1 106.23(13)
O1 Mo C3 C1 -63.89(14)
O3 Mo C3 C1 -157.25(12)
C2 Mo C3 C1 20.50(12)
C3 C1 C4 C9 -98.1(3)
C2 C1 C4 C9 94.7(3)
C3 C1 C4 C5 84.1(3)
C2 C1 C4 C5 -83.2(3)
C9 C4 C5 C6 -2.1(3)
C1 C4 C5 C6 175.78(19)
C9 C4 C5 C10 178.8(2)
C1 C4 C5 C10 -3.3(3)
C4 C5 C6 C7 -0.3(3)
C10 C5 C6 C7 178.8(2)
C5 C6 C7 C8 2.3(3)
C5 C6 C7 C11 -177.5(2)
C6 C7 C8 C9 -1.9(3)
C11 C7 C8 C9 177.8(2)
C7 C8 C9 C4 -0.5(3)
C7 C8 C9 C12 179.4(2)
C5 C4 C9 C8 2.5(3)
C1 C4 C9 C8 -175.35(19)
C5 C4 C9 C12 -177.4(2)
C1 C4 C9 C12 4.8(3)
C2 N1 C13 C14 -90.7(3)
C15 N1 C13 C14 92.8(2)
C2 N1 C15 C16 -98.0(2)
C13 N1 C15 C16 78.7(2)
C3 N2 C17 C18 86.5(3)
C19 N2 C17 C18 -97.0(2)
C3 N2 C19 C20 93.0(3)
C17 N2 C19 C20 -83.7(3)
Mo O1 C21 C24 -42.3(3)
Mo O1 C21 C23 80.1(3)
Mo O1 C21 C22 -162.16(17)
O1 C21 C22 F2 53.8(3)
C24 C21 C22 F2 -70.3(2)
C23 C21 C22 F2 170.0(2)
O1 C21 C22 F3 -65.8(2)
C24 C21 C22 F3 170.08(18)
C23 C21 C22 F3 50.3(2)
O1 C21 C22 F1 173.2(2)
C24 C21 C22 F1 49.1(3)
C23 C21 C22 F1 -70.7(3)
O1 C21 C23 F4 50.3(3)
C24 C21 C23 F4 175.97(19)
C22 C21 C23 F4 -65.1(3)
O1 C21 C23 F6 172.53(19)
C24 C21 C23 F6 -61.8(3)
C22 C21 C23 F6 57.1(3)
O1 C21 C23 F5 -69.0(2)
C24 C21 C23 F5 56.6(3)
C22 C21 C23 F5 175.6(2)
O1 Mo O2 C25 -64.5(4)
O3 Mo O2 C25 26.1(3)
C3 Mo O2 C25 125.9(3)
C2 Mo O2 C25 -171.3(3)
O1 Mo O2 C25' -91.3(7)
O3 Mo O2 C25' -0.8(7)
C3 Mo O2 C25' 99.1(7)
C2 Mo O2 C25' 161.8(7)
C25' O2 C25 C28 108.8(17)
Mo O2 C25 C28 22.0(6)
C25' O2 C25 C27 -129.7(17)
Mo O2 C25 C27 143.5(2)
C25' O2 C25 C26 -13.0(15)
Mo O2 C25 C26 -99.8(3)
O2 C25 C26 F7 -52.1(4)
C28 C25 C26 F7 -177.6(3)
C27 C25 C26 F7 62.3(4)
O2 C25 C26 F8 67.9(4)
C28 C25 C26 F8 -57.6(4)
C27 C25 C26 F8 -177.6(3)
O2 C25 C26 F9 -173.1(3)
C28 C25 C26 F9 61.4(4)
C27 C25 C26 F9 -58.6(4)
O2 C25 C27 F10 60.5(4)
C28 C25 C27 F10 -174.0(3)
C26 C25 C27 F10 -53.7(4)
O2 C25 C27 F11 -59.3(4)
C28 C25 C27 F11 66.2(4)
C26 C25 C27 F11 -173.4(3)
O2 C25 C27 F12 -178.6(3)
C28 C25 C27 F12 -53.1(4)
C26 C25 C27 F12 67.3(4)
C25 O2 C25' C28' -141(2)
Mo O2 C25' C28' -26.7(17)
C25 O2 C25' C26' 89.6(17)
Mo O2 C25' C26' -156.5(5)
C25 O2 C25' C27' -26.2(13)
Mo O2 C25' C27' 87.7(10)
O2 C25' C26' F7' 67.6(11)
C28' C25' C26' F7' -68.0(15)
C27' C25' C26' F7' 179.5(10)
O2 C25' C26' F8' -170.2(8)
C28' C25' C26' F8' 54.2(15)
C27' C25' C26' F8' -58.3(12)
O2 C25' C26' F9' -41.9(17)
C28' C25' C26' F9' -177.5(18)
C27' C25' C26' F9' 70.0(18)
O2 C25' C27' F11' 56.1(13)
C28' C25' C27' F11' -176.2(14)
C26' C25' C27' F11' -57.9(14)
O2 C25' C27' F12' -61.4(12)
C28' C25' C27' F12' 66.3(15)
C26' C25' C27' F12' -175.4(11)
O2 C25' C27' F10' 178.7(11)
C28' C25' C27' F10' -53.6(17)
C26' C25' C27' F10' 64.7(14)
Mo O3 C29 C32 62.4(3)
Mo O3 C29 C31 -177.99(16)
Mo O3 C29 C30 -59.4(3)
O3 C29 C30 F13 49.4(3)
C32 C29 C30 F13 -75.4(2)
C31 C29 C30 F13 166.8(2)
O3 C29 C30 F15 169.59(19)
C32 C29 C30 F15 44.9(3)
C31 C29 C30 F15 -73.0(3)
O3 C29 C30 F14 -70.0(2)
C32 C29 C30 F14 165.3(2)
C31 C29 C30 F14 47.4(3)
O3 C29 C31 F16 50.1(3)
C32 C29 C31 F16 172.8(2)
C30 C29 C31 F16 -69.5(3)
O3 C29 C31 F18 -70.9(2)
C32 C29 C31 F18 51.8(3)
C30 C29 C31 F18 169.5(2)
O3 C29 C31 F17 171.04(18)
C32 C29 C31 F17 -66.3(3)
C30 C29 C31 F17 51.4(3)
